data_7014100
loop_
_publ_author_name
'Money, V. A.'
'Elha\"ik, J'
'Halcrow, M. A.'
'Howard, J. A. K.'

_publ_section_title
;
 The thermal and light induced spin transition in [FeL2](BF4)2 (L =
 2,6-dipyrazol-1-yl-4-hydroxymethylpyridine).
;
_journal_issue 10
_journal_name_full 'Dalton transactions (Cambridge, England : 2003)'
_journal_page_first 1516
_journal_page_last 1518
_journal_paper_doi 10.1039/b401155d
_journal_year 2004
_chemical_formula_moiety 'C24 H22 Fe N10 O2, 2(B F4)'
_chemical_formula_sum 'C24 H22 B2 F8 Fe N10 O2'
_chemical_formula_weight 711.99
_chemical_name_common Je52
_chemical_name_systematic
;
?
;
_space_group_IT_number 9
_symmetry_cell_setting monoclinic
_symmetry_space_group_name_Hall 'C -2yc'
_symmetry_space_group_name_H-M 'C 1 c 1'
_atom_sites_solution_hydrogens geom
_atom_sites_solution_primary direct
_atom_sites_solution_secondary difmap
_audit_creation_method SHELXL-97
_cell_angle_alpha 90.00
_cell_angle_beta 98.44(3)
_cell_angle_gamma 90.00
_cell_formula_units_Z 4
_cell_length_a 11.974(2)
_cell_length_b 12.001(2)
_cell_length_c 20.014(4)
_cell_measurement_reflns_used 4446
_cell_measurement_temperature 30(2)
_cell_measurement_theta_max 28.2145
_cell_measurement_theta_min 2.416
_cell_volume 2844.9(9)
_computing_cell_refinement 'SMART version 5.060 (Bruker, 1999)'
_computing_data_collection 'SMART version 5.060 (Bruker, 1999)'
_computing_data_reduction 'SAINT version 6.02A (Bruker, 2001)'
_computing_molecular_graphics 'SHELXTL version 5.10 (Bruker, 1997)'
_computing_publication_material 'SHELXTL version 5.10 (Bruker, 1997)'
_computing_structure_refinement 'SHELXL-97 (Sheldrick, 1997)'
_computing_structure_solution 'SHELXS-97 (Sheldrick, 1990)'
_diffrn_ambient_temperature 30(2)
_diffrn_measured_fraction_theta_full 0.920
_diffrn_measured_fraction_theta_max 0.920
_diffrn_measurement_device_type 'Bruker SMART 1000'
_diffrn_measurement_method /w
_diffrn_radiation_monochromator graphite
_diffrn_radiation_source 'fine-focus sealed tube'
_diffrn_radiation_type MoK\a
_diffrn_radiation_wavelength 0.71073
_diffrn_reflns_av_R_equivalents 0.0373
_diffrn_reflns_av_sigmaI/netI 0.0686
_diffrn_reflns_limit_h_max 15
_diffrn_reflns_limit_h_min -15
_diffrn_reflns_limit_k_max 14
_diffrn_reflns_limit_k_min -15
_diffrn_reflns_limit_l_max 25
_diffrn_reflns_limit_l_min -21
_diffrn_reflns_number 8019
_diffrn_reflns_theta_full 28.21
_diffrn_reflns_theta_max 28.21
_diffrn_reflns_theta_min 2.42
_diffrn_standards_decay_% 0
_diffrn_standards_interval_count 0
_diffrn_standards_interval_time 0
_diffrn_standards_number 0
_exptl_absorpt_coefficient_mu 0.628
_exptl_absorpt_correction_T_max 1.000000
_exptl_absorpt_correction_T_min 0.676070
_exptl_absorpt_correction_type multi-scan
_exptl_absorpt_process_details 'XPREP (SHLEXTL, 1997)'
_exptl_crystal_colour brown
_exptl_crystal_density_diffrn 1.662
_exptl_crystal_density_method 'not measured'
_exptl_crystal_description pyramid
_exptl_crystal_F_000 1440
_exptl_crystal_size_max 0.26
_exptl_crystal_size_mid 0.18
_exptl_crystal_size_min 0.12
_refine_diff_density_max 0.717
_refine_diff_density_min -0.359
_refine_diff_density_rms 0.082
_refine_ls_extinction_method none
_refine_ls_goodness_of_fit_ref 1.029
_refine_ls_hydrogen_treatment mixed
_refine_ls_matrix_type full
_refine_ls_number_parameters 431
_refine_ls_number_reflns 5414
_refine_ls_number_restraints 2
_refine_ls_restrained_S_all 1.029
_refine_ls_R_factor_all 0.0416
_refine_ls_R_factor_gt 0.0400
_refine_ls_shift/su_max 0.000
_refine_ls_shift/su_mean 0.000
_refine_ls_structure_factor_coef Fsqd
_refine_ls_weighting_details 'calc w=1/[\s^2^(Fo^2^)+(0.0612P)^2^+0.0000P] where P=(Fo^2^+2Fc^2^)/3'
_refine_ls_weighting_scheme calc
_refine_ls_wR_factor_gt 0.1055
_refine_ls_wR_factor_ref 0.1071
_reflns_number_gt 5191
_reflns_number_total 5414
_reflns_threshold_expression >2sigma(I)
_cod_data_source_file b401155d.txt
_cod_data_source_block sad_b
_cod_depositor_comments
;
The following automatic conversions were performed:
'_symmetry_cell_setting' value 'Monoclinic' changed to 'monoclinic'
according to '/home/saulius/struct/CIF-dictionaries/cif_core.dic'
dictionary named 'cif_core.dic' version 2.4.1 from 2010-06-29.

Automatic conversion script
Id: cif_fix_enum 1527 2010-12-29 10:47:43Z saulius 
;
_cod_original_cell_volume 2844.9(10)
_cod_original_sg_symbol_H-M Cc
_cod_database_code 7014100

loop_
_symmetry_equiv_pos_as_xyz
'x, y, z'
'x, -y, z+1/2'
'x+1/2, y+1/2, z'
'x+1/2, -y+1/2, z+1/2'

loop_
_atom_site_label
_atom_site_type_symbol
_atom_site_fract_x
_atom_site_fract_y
_atom_site_fract_z
_atom_site_U_iso_or_equiv
_atom_site_adp_type
_atom_site_occupancy
_atom_site_symmetry_multiplicity
_atom_site_calc_flag
_atom_site_refinement_flags
_atom_site_disorder_assembly
_atom_site_disorder_group
Fe1 Fe 0.60194(3) 0.17615(3) 0.10697(2) 0.00827(11) Uani 1 1 d . . .
N1 N 0.7718(2) 0.1129(2) 0.14098(13) 0.0105(5) Uani 1 1 d . . .
N2 N 0.8027(2) 0.1140(2) 0.20975(13) 0.0095(5) Uani 1 1 d . . .
C1 C 0.8627(2) 0.0738(2) 0.11656(16) 0.0106(6) Uani 1 1 d . . .
H1 H 0.8668 0.0634 0.0709 0.013 Uiso 1 1 calc R . .
C2 C 0.9514(3) 0.0506(2) 0.16933(16) 0.0131(6) Uani 1 1 d . . .
H2 H 1.0228 0.0232 0.1653 0.016 Uiso 1 1 calc R . .
C3 C 0.9105(2) 0.0766(2) 0.22754(16) 0.0117(6) Uani 1 1 d . . .
H3 H 0.9490 0.0702 0.2712 0.014 Uiso 1 1 calc R . .
N3 N 0.6254(2) 0.18392(19) 0.21387(14) 0.0083(5) Uani 1 1 d . . .
C4 C 0.7244(2) 0.1572(2) 0.25027(16) 0.0102(6) Uani 1 1 d . . .
C5 C 0.7492(2) 0.1710(2) 0.31887(16) 0.0096(6) Uani 1 1 d . . .
H5 H 0.8195 0.1518 0.3423 0.012 Uiso 1 1 calc R . .
C6 C 0.6635(2) 0.2154(2) 0.35216(15) 0.0095(5) Uani 1 1 d . . .
C7 C 0.6876(2) 0.2361(2) 0.42790(15) 0.0106(6) Uani 1 1 d . . .
H7A H 0.6321 0.2877 0.4407 0.013 Uiso 1 1 calc R . .
H7B H 0.6804 0.1666 0.4516 0.013 Uiso 1 1 calc R . .
O1 O 0.79796(18) 0.28056(19) 0.44783(12) 0.0133(4) Uani 1 1 d . . .
H1A H 0.799(4) 0.329(3) 0.426(2) 0.016 Uiso 1 1 d . . .
C8 C 0.5594(2) 0.2435(2) 0.31553(15) 0.0110(6) Uani 1 1 d . . .
H8 H 0.5017 0.2728 0.3366 0.013 Uiso 1 1 calc R . .
C9 C 0.5453(2) 0.2260(2) 0.24637(15) 0.0096(5) Uani 1 1 d . . .
N4 N 0.4457(2) 0.25379(19) 0.20224(13) 0.0100(5) Uani 1 1 d . . .
N5 N 0.4485(2) 0.2497(2) 0.13413(13) 0.0100(5) Uani 1 1 d . . .
C10 C 0.3432(2) 0.2889(2) 0.21569(16) 0.0121(6) Uani 1 1 d . . .
H10 H 0.3218 0.2975 0.2582 0.015 Uiso 1 1 calc R . .
C11 C 0.2775(2) 0.3092(2) 0.15494(16) 0.0107(6) Uani 1 1 d . . .
H11 H 0.2033 0.3345 0.1477 0.013 Uiso 1 1 calc R . .
C12 C 0.3465(2) 0.2838(2) 0.10573(15) 0.0111(6) Uani 1 1 d . . .
H12 H 0.3238 0.2899 0.0594 0.013 Uiso 1 1 calc R . .
N10 N 0.6645(2) 0.3390(2) 0.08006(13) 0.0100(5) Uani 1 1 d . . .
N9 N 0.6452(2) 0.3603(2) 0.01200(13) 0.0104(5) Uani 1 1 d . . .
C13 C 0.4891(2) -0.0764(2) 0.09697(16) 0.0110(6) Uani 1 1 d . . .
H13 H 0.4910 -0.0914 0.1427 0.013 Uiso 1 1 calc R . .
C14 C 0.4465(3) -0.1502(3) 0.04443(17) 0.0139(6) Uani 1 1 d . . .
H14 H 0.4163 -0.2208 0.0486 0.017 Uiso 1 1 calc R . .
C15 C 0.4592(2) -0.0952(2) -0.01435(15) 0.0108(6) Uani 1 1 d . . .
H15 H 0.4387 -0.1217 -0.0581 0.013 Uiso 1 1 calc R . .
N8 N 0.5759(2) 0.18300(19) 0.00014(14) 0.0089(5) Uani 1 1 d . . .
C16 C 0.5386(2) 0.0936(2) -0.03675(16) 0.0096(5) Uani 1 1 d . . .
C17 C 0.5311(2) 0.0887(2) -0.10647(16) 0.0102(6) Uani 1 1 d . . .
H17 H 0.5044 0.0253 -0.1304 0.012 Uiso 1 1 calc R . .
C18 C 0.5654(3) 0.1832(2) -0.13944(16) 0.0105(6) Uani 1 1 d . . .
C19 C 0.5634(3) 0.1812(2) -0.21511(15) 0.0103(6) Uani 1 1 d . . .
H19A H 0.4874 0.1966 -0.2372 0.012 Uiso 1 1 calc R . .
H19B H 0.6124 0.2396 -0.2277 0.012 Uiso 1 1 calc R . .
O2 O 0.5995(2) 0.07639(17) -0.23838(12) 0.0137(4) Uani 1 1 d . . .
H2A H 0.657(4) 0.064(3) -0.216(2) 0.016 Uiso 1 1 d . . .
C20 C 0.6022(2) 0.2784(2) -0.10188(15) 0.0103(6) Uani 1 1 d . . .
H20 H 0.6229 0.3429 -0.1228 0.012 Uiso 1 1 calc R . .
C21 C 0.6066(2) 0.2725(2) -0.03252(15) 0.0096(5) Uani 1 1 d . . .
N7 N 0.5074(2) 0.0054(2) 0.00371(13) 0.0099(5) Uani 1 1 d . . .
N6 N 0.5263(2) 0.0173(2) 0.07242(13) 0.0103(5) Uani 1 1 d . . .
C22 C 0.6684(2) 0.4689(2) -0.00148(16) 0.0119(6) Uani 1 1 d . . .
H22 H 0.6614 0.5023 -0.0438 0.014 Uiso 1 1 calc R . .
C23 C 0.7042(2) 0.5194(2) 0.05972(16) 0.0125(6) Uani 1 1 d . . .
H23 H 0.7263 0.5931 0.0672 0.015 Uiso 1 1 calc R . .
C24 C 0.7003(2) 0.4356(2) 0.10850(16) 0.0117(6) Uani 1 1 d . . .
H24 H 0.7202 0.4461 0.1547 0.014 Uiso 1 1 calc R . .
B1 B 0.3686(3) 0.4388(2) 0.41207(17) 0.0076(6) Uani 1 1 d . . .
F1 F 0.30503(15) 0.40850(15) 0.34875(9) 0.0156(4) Uani 1 1 d . . .
F2 F 0.29777(15) 0.48449(15) 0.45351(10) 0.0165(4) Uani 1 1 d . . .
F3 F 0.42077(16) 0.34283(15) 0.44153(10) 0.0168(4) Uani 1 1 d . . .
F4 F 0.45065(15) 0.51493(16) 0.39892(10) 0.0178(4) Uani 1 1 d . . .
B2 B 0.2735(3) 0.0098(3) 0.30337(16) 0.0071(6) Uani 1 1 d . . .
F5 F 0.17220(15) 0.05230(16) 0.26967(10) 0.0184(4) Uani 1 1 d . . .
F6 F 0.25493(16) -0.03194(15) 0.36718(9) 0.0172(4) Uani 1 1 d . . .
F7 F 0.31193(16) -0.07698(15) 0.26628(10) 0.0170(4) Uani 1 1 d . . .
F8 F 0.35386(16) 0.09405(15) 0.31445(11) 0.0179(4) Uani 1 1 d . . .

loop_
_atom_site_aniso_label
_atom_site_aniso_U_11
_atom_site_aniso_U_22
_atom_site_aniso_U_33
_atom_site_aniso_U_23
_atom_site_aniso_U_13
_atom_site_aniso_U_12
Fe1 0.00971(18) 0.00696(18) 0.00839(19) -0.00033(15) 0.00215(13) -0.00005(14)
N1 0.0128(12) 0.0110(11) 0.0078(12) -0.0010(9) 0.0020(9) -0.0011(9)
N2 0.0109(11) 0.0074(11) 0.0109(12) -0.0002(9) 0.0038(9) 0.0000(8)
C1 0.0109(13) 0.0087(12) 0.0135(16) -0.0014(10) 0.0061(11) -0.0007(10)
C2 0.0117(14) 0.0123(14) 0.0157(16) -0.0031(11) 0.0035(12) 0.0005(10)
C3 0.0115(14) 0.0079(13) 0.0156(16) 0.0006(10) 0.0022(11) -0.0020(10)
N3 0.0106(13) 0.0063(12) 0.0090(15) 0.0005(8) 0.0043(11) 0.0001(8)
C4 0.0110(14) 0.0048(12) 0.0162(15) 0.0009(10) 0.0067(11) 0.0008(10)
C5 0.0080(13) 0.0071(13) 0.0140(15) 0.0011(10) 0.0023(11) 0.0001(9)
C6 0.0134(14) 0.0062(13) 0.0105(14) 0.0002(10) 0.0067(11) -0.0008(10)
C7 0.0104(13) 0.0126(13) 0.0083(14) 0.0002(10) -0.0007(11) 0.0004(10)
O1 0.0126(10) 0.0128(10) 0.0143(11) 0.0004(8) 0.0016(8) -0.0037(8)
C8 0.0127(14) 0.0096(13) 0.0117(15) -0.0027(10) 0.0058(11) 0.0014(10)
C9 0.0100(13) 0.0054(12) 0.0135(15) 0.0021(10) 0.0024(11) -0.0017(9)
N4 0.0109(11) 0.0093(11) 0.0102(12) -0.0010(9) 0.0026(9) 0.0012(9)
N5 0.0113(11) 0.0107(11) 0.0083(12) -0.0007(9) 0.0025(9) -0.0003(9)
C10 0.0112(13) 0.0109(13) 0.0156(15) -0.0006(11) 0.0066(11) 0.0003(10)
C11 0.0084(13) 0.0091(13) 0.0144(15) -0.0012(11) 0.0013(11) -0.0008(10)
C12 0.0139(14) 0.0097(13) 0.0092(14) 0.0006(10) 0.0002(11) 0.0008(10)
N10 0.0122(12) 0.0106(11) 0.0073(12) -0.0008(9) 0.0014(9) -0.0002(9)
N9 0.0126(12) 0.0082(11) 0.0108(12) 0.0001(9) 0.0025(9) -0.0017(9)
C13 0.0104(13) 0.0097(13) 0.0132(15) 0.0034(10) 0.0031(11) 0.0032(10)
C14 0.0164(15) 0.0064(13) 0.0196(17) 0.0014(11) 0.0053(12) -0.0005(11)
C15 0.0116(14) 0.0083(13) 0.0127(15) -0.0021(10) 0.0030(11) -0.0007(10)
N8 0.0097(12) 0.0097(12) 0.0075(15) 0.0010(8) 0.0017(11) 0.0023(8)
C16 0.0047(12) 0.0102(13) 0.0139(15) 0.0010(11) 0.0014(10) 0.0010(9)
C17 0.0086(13) 0.0087(13) 0.0136(15) -0.0011(10) 0.0021(11) 0.0000(9)
C18 0.0101(14) 0.0121(14) 0.0097(15) -0.0007(10) 0.0032(11) 0.0031(10)
C19 0.0149(14) 0.0096(13) 0.0069(14) -0.0007(10) 0.0036(11) 0.0016(10)
O2 0.0189(11) 0.0091(10) 0.0136(11) -0.0027(8) 0.0038(9) 0.0012(8)
C20 0.0081(12) 0.0077(13) 0.0158(16) 0.0025(11) 0.0039(11) 0.0008(10)
C21 0.0060(12) 0.0078(13) 0.0151(15) -0.0007(10) 0.0018(10) 0.0018(9)
N7 0.0111(11) 0.0076(11) 0.0111(12) 0.0011(9) 0.0020(9) 0.0010(9)
N6 0.0120(11) 0.0091(11) 0.0101(12) -0.0004(9) 0.0028(9) 0.0003(9)
C22 0.0118(13) 0.0076(13) 0.0170(15) 0.0008(11) 0.0047(11) -0.0019(10)
C23 0.0122(14) 0.0113(14) 0.0146(16) -0.0013(11) 0.0037(12) -0.0006(10)
C24 0.0099(13) 0.0129(14) 0.0128(15) -0.0012(11) 0.0029(11) -0.0013(10)
B1 0.0069(14) 0.0069(13) 0.0094(16) 0.0003(11) 0.0023(12) 0.0001(11)
F1 0.0164(9) 0.0172(9) 0.0136(9) -0.0032(7) 0.0039(7) -0.0015(7)
F2 0.0183(9) 0.0177(9) 0.0143(9) -0.0015(7) 0.0054(7) 0.0050(7)
F3 0.0177(9) 0.0119(8) 0.0215(10) 0.0044(7) 0.0053(8) 0.0042(6)
F4 0.0154(9) 0.0164(9) 0.0214(11) 0.0048(8) 0.0021(8) -0.0020(7)
B2 0.0076(14) 0.0094(14) 0.0043(15) 0.0013(11) 0.0001(11) 0.0003(11)
F5 0.0146(9) 0.0169(9) 0.0232(11) -0.0033(7) 0.0011(8) 0.0036(7)
F6 0.0225(9) 0.0150(9) 0.0156(10) 0.0017(7) 0.0076(8) 0.0006(7)
F7 0.0199(9) 0.0158(9) 0.0151(10) -0.0018(7) 0.0022(7) 0.0050(7)
F8 0.0181(10) 0.0117(9) 0.0235(10) 0.0041(7) 0.0011(8) -0.0036(7)

loop_
_atom_type_symbol
_atom_type_description
_atom_type_scat_dispersion_real
_atom_type_scat_dispersion_imag
_atom_type_scat_source
C C 0.0033 0.0016 'International Tables Vol C Tables 4.2.6.8 and 6.1.1.4'
H H 0.0000 0.0000 'International Tables Vol C Tables 4.2.6.8 and 6.1.1.4'
B B 0.0013 0.0007 'International Tables Vol C Tables 4.2.6.8 and 6.1.1.4'
N N 0.0061 0.0033 'International Tables Vol C Tables 4.2.6.8 and 6.1.1.4'
O O 0.0106 0.0060 'International Tables Vol C Tables 4.2.6.8 and 6.1.1.4'
F F 0.0171 0.0103 'International Tables Vol C Tables 4.2.6.8 and 6.1.1.4'
Fe Fe 0.3463 0.8444 'International Tables Vol C Tables 4.2.6.8 and 6.1.1.4'

loop_
_geom_angle_atom_site_label_1
_geom_angle_atom_site_label_2
_geom_angle_atom_site_label_3
_geom_angle
_geom_angle_site_symmetry_1
_geom_angle_site_symmetry_3
_geom_angle_publ_flag
N8 Fe1 N3 175.17(8) . . ?
N8 Fe1 N5 103.40(10) . . ?
N3 Fe1 N5 73.84(10) . . ?
N8 Fe1 N6 73.78(10) . . ?
N3 Fe1 N6 110.26(10) . . ?
N5 Fe1 N6 96.14(9) . . ?
N8 Fe1 N1 108.71(10) . . ?
N3 Fe1 N1 73.81(10) . . ?
N5 Fe1 N1 147.58(10) . . ?
N6 Fe1 N1 96.87(9) . . ?
N8 Fe1 N10 73.84(9) . . ?
N3 Fe1 N10 102.11(9) . . ?
N5 Fe1 N10 91.79(9) . . ?
N6 Fe1 N10 147.62(10) . . ?
N1 Fe1 N10 92.90(9) . . ?
C1 N1 N2 104.8(2) . . ?
C1 N1 Fe1 140.9(2) . . ?
N2 N1 Fe1 114.29(18) . . ?
C3 N2 N1 111.4(2) . . ?
C3 N2 C4 130.4(3) . . ?
N1 N2 C4 118.1(2) . . ?
N1 C1 C2 111.0(3) . . ?
N1 C1 H1 124.5 . . ?
C2 C1 H1 124.5 . . ?
C3 C2 C1 105.6(3) . . ?
C3 C2 H2 127.2 . . ?
C1 C2 H2 127.2 . . ?
N2 C3 C2 107.3(3) . . ?
N2 C3 H3 126.4 . . ?
C2 C3 H3 126.4 . . ?
C9 N3 C4 117.9(3) . . ?
C9 N3 Fe1 120.7(2) . . ?
C4 N3 Fe1 121.0(2) . . ?
N3 C4 C5 124.2(3) . . ?
N3 C4 N2 112.5(3) . . ?
C5 C4 N2 123.4(3) . . ?
C4 C5 C6 117.0(3) . . ?
C4 C5 H5 121.5 . . ?
C6 C5 H5 121.5 . . ?
C8 C6 C5 120.1(3) . . ?
C8 C6 C7 120.6(3) . . ?
C5 C6 C7 119.2(3) . . ?
O1 C7 C6 111.8(2) . . ?
O1 C7 H7A 109.2 . . ?
C6 C7 H7A 109.2 . . ?
O1 C7 H7B 109.2 . . ?
C6 C7 H7B 109.2 . . ?
H7A C7 H7B 107.9 . . ?
C7 O1 H1A 103(3) . . ?
C9 C8 C6 117.3(3) . . ?
C9 C8 H8 121.4 . . ?
C6 C8 H8 121.4 . . ?
N3 C9 C8 123.6(3) . . ?
N3 C9 N4 112.6(3) . . ?
C8 C9 N4 123.8(3) . . ?
C10 N4 N5 111.2(2) . . ?
C10 N4 C9 130.6(3) . . ?
N5 N4 C9 118.2(2) . . ?
C12 N5 N4 105.0(2) . . ?
C12 N5 Fe1 140.5(2) . . ?
N4 N5 Fe1 114.04(18) . . ?
N4 C10 C11 107.3(3) . . ?
N4 C10 H10 126.4 . . ?
C11 C10 H10 126.4 . . ?
C10 C11 C12 105.2(3) . . ?
C10 C11 H11 127.4 . . ?
C12 C11 H11 127.4 . . ?
N5 C12 C11 111.3(3) . . ?
N5 C12 H12 124.4 . . ?
C11 C12 H12 124.4 . . ?
C24 N10 N9 105.0(2) . . ?
C24 N10 Fe1 140.4(2) . . ?
N9 N10 Fe1 113.36(18) . . ?
C22 N9 N10 111.3(2) . . ?
C22 N9 C21 130.0(3) . . ?
N10 N9 C21 118.7(2) . . ?
N6 C13 C14 111.1(3) . . ?
N6 C13 H13 124.5 . . ?
C14 C13 H13 124.5 . . ?
C15 C14 C13 105.3(3) . . ?
C15 C14 H14 127.4 . . ?
C13 C14 H14 127.4 . . ?
N7 C15 C14 107.0(3) . . ?
N7 C15 H15 126.5 . . ?
C14 C15 H15 126.5 . . ?
C21 N8 C16 117.8(3) . . ?
C21 N8 Fe1 121.0(2) . . ?
C16 N8 Fe1 120.8(2) . . ?
N8 C16 C17 123.7(3) . . ?
N8 C16 N7 112.2(3) . . ?
C17 C16 N7 124.1(3) . . ?
C16 C17 C18 117.3(3) . . ?
C16 C17 H17 121.3 . . ?
C18 C17 H17 121.3 . . ?
C17 C18 C20 119.8(3) . . ?
C17 C18 C19 119.7(3) . . ?
C20 C18 C19 120.5(3) . . ?
O2 C19 C18 112.3(2) . . ?
O2 C19 H19A 109.1 . . ?
C18 C19 H19A 109.1 . . ?
O2 C19 H19B 109.1 . . ?
C18 C19 H19B 109.1 . . ?
H19A C19 H19B 107.9 . . ?
C19 O2 H2A 105(3) . . ?
C21 C20 C18 117.3(3) . . ?
C21 C20 H20 121.4 . . ?
C18 C20 H20 121.4 . . ?
N8 C21 C20 124.0(3) . . ?
N8 C21 N9 112.3(3) . . ?
C20 C21 N9 123.7(3) . . ?
C15 N7 N6 111.1(2) . . ?
C15 N7 C16 130.3(3) . . ?
N6 N7 C16 118.6(2) . . ?
C13 N6 N7 105.5(2) . . ?
C13 N6 Fe1 140.2(2) . . ?
N7 N6 Fe1 114.23(17) . . ?
N9 C22 C23 106.8(3) . . ?
N9 C22 H22 126.6 . . ?
C23 C22 H22 126.6 . . ?
C22 C23 C24 105.4(3) . . ?
C22 C23 H23 127.3 . . ?
C24 C23 H23 127.3 . . ?
N10 C24 C23 111.5(3) . . ?
N10 C24 H24 124.3 . . ?
C23 C24 H24 124.3 . . ?
F2 B1 F4 111.4(2) . . ?
F2 B1 F3 110.4(2) . . ?
F4 B1 F3 109.6(2) . . ?
F2 B1 F1 109.8(2) . . ?
F4 B1 F1 107.3(2) . . ?
F3 B1 F1 108.2(2) . . ?
F8 B2 F7 110.7(3) . . ?
F8 B2 F5 110.1(2) . . ?
F7 B2 F5 110.3(2) . . ?
F8 B2 F6 108.0(2) . . ?
F7 B2 F6 108.8(2) . . ?
F5 B2 F6 108.9(2) . . ?

loop_
_geom_bond_atom_site_label_1
_geom_bond_atom_site_label_2
_geom_bond_distance
_geom_bond_site_symmetry_2
_geom_bond_publ_flag
Fe1 N8 2.117(3) . ?
Fe1 N3 2.119(3) . ?
Fe1 N5 2.178(2) . ?
Fe1 N6 2.179(2) . ?
Fe1 N1 2.184(3) . ?
Fe1 N10 2.189(3) . ?
N1 C1 1.342(4) . ?
N1 N2 1.372(4) . ?
N2 C3 1.364(4) . ?
N2 C4 1.424(4) . ?
C1 C2 1.411(4) . ?
C1 H1 0.9300 . ?
C2 C3 1.365(4) . ?
C2 H2 0.9300 . ?
C3 H3 0.9300 . ?
N3 C9 1.335(4) . ?
N3 C4 1.336(4) . ?
C4 C5 1.371(4) . ?
C5 C6 1.408(4) . ?
C5 H5 0.9300 . ?
C6 C8 1.391(4) . ?
C6 C7 1.521(4) . ?
C7 O1 1.427(3) . ?
C7 H7A 0.9700 . ?
C7 H7B 0.9700 . ?
O1 H1A 0.73(4) . ?
C8 C9 1.386(4) . ?
C8 H8 0.9300 . ?
C9 N4 1.415(4) . ?
N4 C10 1.362(4) . ?
N4 N5 1.369(4) . ?
N5 C12 1.333(4) . ?
C10 C11 1.370(5) . ?
C10 H10 0.9300 . ?
C11 C12 1.409(4) . ?
C11 H11 0.9300 . ?
C12 H12 0.9300 . ?
N10 C24 1.333(4) . ?
N10 N9 1.372(4) . ?
N9 C22 1.368(4) . ?
N9 C21 1.413(4) . ?
C13 N6 1.330(4) . ?
C13 C14 1.412(4) . ?
C13 H13 0.9300 . ?
C14 C15 1.376(4) . ?
C14 H14 0.9300 . ?
C15 N7 1.364(4) . ?
C15 H15 0.9300 . ?
N8 C21 1.336(4) . ?
N8 C16 1.341(4) . ?
C16 C17 1.386(4) . ?
C16 N7 1.416(4) . ?
C17 C18 1.403(4) . ?
C17 H17 0.9300 . ?
C18 C20 1.403(4) . ?
C18 C19 1.511(4) . ?
C19 O2 1.430(3) . ?
C19 H19A 0.9700 . ?
C19 H19B 0.9700 . ?
O2 H2A 0.78(4) . ?
C20 C21 1.383(4) . ?
C20 H20 0.9300 . ?
N7 N6 1.368(4) . ?
C22 C23 1.377(4) . ?
C22 H22 0.9300 . ?
C23 C24 1.407(4) . ?
C23 H23 0.9300 . ?
C24 H24 0.9300 . ?
B1 F2 1.384(4) . ?
B1 F4 1.395(4) . ?
B1 F3 1.398(3) . ?
B1 F1 1.426(4) . ?
B2 F8 1.391(4) . ?
B2 F7 1.395(4) . ?
B2 F5 1.395(4) . ?
B2 F6 1.419(4) . ?

loop_
_geom_torsion_atom_site_label_1
_geom_torsion_atom_site_label_2
_geom_torsion_atom_site_label_3
_geom_torsion_atom_site_label_4
_geom_torsion
_geom_torsion_site_symmetry_1
_geom_torsion_site_symmetry_2
_geom_torsion_site_symmetry_3
_geom_torsion_site_symmetry_4
_geom_torsion_publ_flag
N8 Fe1 N1 C1 -3.1(3) . . . . ?
N3 Fe1 N1 C1 -178.8(3) . . . . ?
N5 Fe1 N1 C1 -174.9(3) . . . . ?
N6 Fe1 N1 C1 72.1(3) . . . . ?
N10 Fe1 N1 C1 -77.0(3) . . . . ?
N8 Fe1 N1 N2 174.44(18) . . . . ?
N3 Fe1 N1 N2 -1.25(18) . . . . ?
N5 Fe1 N1 N2 2.6(3) . . . . ?
N6 Fe1 N1 N2 -110.41(19) . . . . ?
N10 Fe1 N1 N2 100.52(19) . . . . ?
C1 N1 N2 C3 0.2(3) . . . . ?
Fe1 N1 N2 C3 -178.20(18) . . . . ?
C1 N1 N2 C4 177.0(2) . . . . ?
Fe1 N1 N2 C4 -1.4(3) . . . . ?
N2 N1 C1 C2 -0.3(3) . . . . ?
Fe1 N1 C1 C2 177.3(2) . . . . ?
N1 C1 C2 C3 0.3(3) . . . . ?
N1 N2 C3 C2 0.0(3) . . . . ?
C4 N2 C3 C2 -176.3(3) . . . . ?
C1 C2 C3 N2 -0.2(3) . . . . ?
N5 Fe1 N3 C9 -0.3(2) . . . . ?
N6 Fe1 N3 C9 -91.0(2) . . . . ?
N1 Fe1 N3 C9 177.5(2) . . . . ?
N10 Fe1 N3 C9 88.0(2) . . . . ?
N5 Fe1 N3 C4 -173.7(2) . . . . ?
N6 Fe1 N3 C4 95.6(2) . . . . ?
N1 Fe1 N3 C4 4.1(2) . . . . ?
N10 Fe1 N3 C4 -85.4(2) . . . . ?
C9 N3 C4 C5 -0.5(4) . . . . ?
Fe1 N3 C4 C5 173.1(2) . . . . ?
C9 N3 C4 N2 -179.6(2) . . . . ?
Fe1 N3 C4 N2 -6.0(3) . . . . ?
C3 N2 C4 N3 -179.3(3) . . . . ?
N1 N2 C4 N3 4.7(3) . . . . ?
C3 N2 C4 C5 1.6(4) . . . . ?
N1 N2 C4 C5 -174.5(2) . . . . ?
N3 C4 C5 C6 0.5(4) . . . . ?
N2 C4 C5 C6 179.6(2) . . . . ?
C4 C5 C6 C8 -0.2(4) . . . . ?
C4 C5 C6 C7 -178.0(2) . . . . ?
C8 C6 C7 O1 -137.5(3) . . . . ?
C5 C6 C7 O1 40.3(4) . . . . ?
C5 C6 C8 C9 -0.2(4) . . . . ?
C7 C6 C8 C9 177.6(2) . . . . ?
C4 N3 C9 C8 0.1(4) . . . . ?
Fe1 N3 C9 C8 -173.5(2) . . . . ?
C4 N3 C9 N4 178.4(2) . . . . ?
Fe1 N3 C9 N4 4.8(3) . . . . ?
C6 C8 C9 N3 0.2(4) . . . . ?
C6 C8 C9 N4 -177.9(3) . . . . ?
N3 C9 N4 C10 173.5(3) . . . . ?
C8 C9 N4 C10 -8.2(5) . . . . ?
N3 C9 N4 N5 -8.8(3) . . . . ?
C8 C9 N4 N5 169.5(3) . . . . ?
C10 N4 N5 C12 0.6(3) . . . . ?
C9 N4 N5 C12 -177.5(2) . . . . ?
C10 N4 N5 Fe1 -173.22(18) . . . . ?
C9 N4 N5 Fe1 8.7(3) . . . . ?
N8 Fe1 N5 C12 9.1(3) . . . . ?
N3 Fe1 N5 C12 -175.0(3) . . . . ?
N6 Fe1 N5 C12 -65.6(3) . . . . ?
N1 Fe1 N5 C12 -178.8(3) . . . . ?
N10 Fe1 N5 C12 82.9(3) . . . . ?
N8 Fe1 N5 N4 179.71(18) . . . . ?
N3 Fe1 N5 N4 -4.39(18) . . . . ?
N6 Fe1 N5 N4 104.97(19) . . . . ?
N1 Fe1 N5 N4 -8.2(3) . . . . ?
N10 Fe1 N5 N4 -106.47(19) . . . . ?
N5 N4 C10 C11 -0.6(3) . . . . ?
C9 N4 C10 C11 177.2(3) . . . . ?
N4 C10 C11 C12 0.3(3) . . . . ?
N4 N5 C12 C11 -0.4(3) . . . . ?
Fe1 N5 C12 C11 170.7(2) . . . . ?
C10 C11 C12 N5 0.1(3) . . . . ?
N8 Fe1 N10 C24 170.1(3) . . . . ?
N3 Fe1 N10 C24 -7.2(3) . . . . ?
N5 Fe1 N10 C24 66.7(3) . . . . ?
N6 Fe1 N10 C24 171.1(3) . . . . ?
N1 Fe1 N10 C24 -81.3(3) . . . . ?
N8 Fe1 N10 N9 4.96(18) . . . . ?
N3 Fe1 N10 N9 -172.34(18) . . . . ?
N5 Fe1 N10 N9 -98.48(19) . . . . ?
N6 Fe1 N10 N9 5.9(3) . . . . ?
N1 Fe1 N10 N9 113.61(19) . . . . ?
C24 N10 N9 C22 -0.3(3) . . . . ?
Fe1 N10 N9 C22 170.00(19) . . . . ?
C24 N10 N9 C21 179.6(2) . . . . ?
Fe1 N10 N9 C21 -10.1(3) . . . . ?
N6 C13 C14 C15 -0.4(3) . . . . ?
C13 C14 C15 N7 0.2(3) . . . . ?
N5 Fe1 N8 C21 88.6(2) . . . . ?
N6 Fe1 N8 C21 -178.8(2) . . . . ?
N1 Fe1 N8 C21 -86.9(2) . . . . ?
N10 Fe1 N8 C21 0.6(2) . . . . ?
N5 Fe1 N8 C16 -98.1(2) . . . . ?
N6 Fe1 N8 C16 -5.5(2) . . . . ?
N1 Fe1 N8 C16 86.4(2) . . . . ?
N10 Fe1 N8 C16 174.0(2) . . . . ?
C21 N8 C16 C17 0.6(4) . . . . ?
Fe1 N8 C16 C17 -172.9(2) . . . . ?
C21 N8 C16 N7 -179.2(2) . . . . ?
Fe1 N8 C16 N7 7.3(3) . . . . ?
N8 C16 C17 C18 0.3(4) . . . . ?
N7 C16 C17 C18 -180.0(3) . . . . ?
C16 C17 C18 C20 -1.8(4) . . . . ?
C16 C17 C18 C19 177.6(3) . . . . ?
C17 C18 C19 O2 -39.2(4) . . . . ?
C20 C18 C19 O2 140.2(3) . . . . ?
C17 C18 C20 C21 2.3(4) . . . . ?
C19 C18 C20 C21 -177.1(3) . . . . ?
C16 N8 C21 C20 0.0(4) . . . . ?
Fe1 N8 C21 C20 173.5(2) . . . . ?
C16 N8 C21 N9 -179.4(2) . . . . ?
Fe1 N8 C21 N9 -5.9(3) . . . . ?
C18 C20 C21 N8 -1.4(4) . . . . ?
C18 C20 C21 N9 177.9(3) . . . . ?
C22 N9 C21 N8 -169.6(3) . . . . ?
N10 N9 C21 N8 10.6(3) . . . . ?
C22 N9 C21 C20 11.0(5) . . . . ?
N10 N9 C21 C20 -168.8(3) . . . . ?
C14 C15 N7 N6 0.0(3) . . . . ?
C14 C15 N7 C16 179.9(3) . . . . ?
N8 C16 N7 C15 175.1(3) . . . . ?
C17 C16 N7 C15 -4.6(5) . . . . ?
N8 C16 N7 N6 -4.9(3) . . . . ?
C17 C16 N7 N6 175.4(3) . . . . ?
C14 C13 N6 N7 0.4(3) . . . . ?
C14 C13 N6 Fe1 179.3(2) . . . . ?
C15 N7 N6 C13 -0.2(3) . . . . ?
C16 N7 N6 C13 179.8(2) . . . . ?
C15 N7 N6 Fe1 -179.47(18) . . . . ?
C16 N7 N6 Fe1 0.6(3) . . . . ?
N8 Fe1 N6 C13 -176.5(3) . . . . ?
N3 Fe1 N6 C13 0.7(3) . . . . ?
N5 Fe1 N6 C13 -74.3(3) . . . . ?
N1 Fe1 N6 C13 75.9(3) . . . . ?
N10 Fe1 N6 C13 -177.5(3) . . . . ?
N8 Fe1 N6 N7 2.37(18) . . . . ?
N3 Fe1 N6 N7 179.59(18) . . . . ?
N5 Fe1 N6 N7 104.58(19) . . . . ?
N1 Fe1 N6 N7 -105.18(19) . . . . ?
N10 Fe1 N6 N7 1.4(3) . . . . ?
N10 N9 C22 C23 0.2(3) . . . . ?
C21 N9 C22 C23 -179.6(3) . . . . ?
N9 C22 C23 C24 -0.1(3) . . . . ?
N9 N10 C24 C23 0.2(3) . . . . ?
Fe1 N10 C24 C23 -165.7(2) . . . . ?
C22 C23 C24 N10 0.0(3) . . . . ?
